data_7119899
loop_
_publ_author_name
'Karak, Suvendu'
'Kumar, Sushil'
'Bera, Saibal'
'D\'iaz, David D\'iaz'
'Banerjee, Subhrashis'
'Vanka, Kumar'
'Banerjee, Rahul'

_publ_section_title
;
 Interplaying anions in a supramolecular metallohydrogel to form metal
 organic frameworks.
;
_journal_issue 26
_journal_name_full 'Chemical communications (Cambridge, England)'
_journal_page_first 3705
_journal_page_last 3708
_journal_paper_doi 10.1039/c7cc00539c
_journal_volume 53
_journal_year 2017
_chemical_formula_moiety 'C12 H19 N3 O6 Zn'
_chemical_formula_sum 'C12 H19 N3 O6 Zn'
_chemical_formula_weight 366.67
_space_group_crystal_system monoclinic
_space_group_IT_number 4
_space_group_name_Hall 'P 2yb'
_space_group_name_H-M_alt 'P 1 21 1'
_symmetry_space_group_name_Hall 'P 2yb'
_symmetry_space_group_name_H-M 'P 1 21 1'
_atom_sites_solution_hydrogens mixed
_audit_creation_method SHELXL-2016/4
_audit_update_record
;
2017-01-20 deposited with the CCDC.
2017-03-15 downloaded from the CCDC.
;
_cell_angle_alpha 90
_cell_angle_beta 96.948(6)
_cell_angle_gamma 90
_cell_formula_units_Z 4
_cell_length_a 6.1863(3)
_cell_length_b 16.8458(7)
_cell_length_c 15.5108(13)
_cell_measurement_reflns_used 4482
_cell_measurement_temperature 293(2)
_cell_measurement_theta_max 25.00
_cell_measurement_theta_min 2.95
_cell_volume 1604.56(17)
_computing_structure_refinement 'SHELXL-2016/4 (Sheldrick, 2016)'
_diffrn_ambient_temperature 293(2)
_diffrn_measured_fraction_theta_full 0.998
_diffrn_measured_fraction_theta_max 0.998
_diffrn_measurement_device_type 'Supernova (Mo) X-Ray source'
_diffrn_measurement_method '\w scans'
_diffrn_radiation_type MoK\a
_diffrn_radiation_wavelength 0.71073
_diffrn_reflns_av_R_equivalents 0.0692
_diffrn_reflns_av_unetI/netI 0.0959
_diffrn_reflns_Laue_measured_fraction_full 0.998
_diffrn_reflns_Laue_measured_fraction_max 0.998
_diffrn_reflns_limit_h_max 5
_diffrn_reflns_limit_h_min -7
_diffrn_reflns_limit_k_max 20
_diffrn_reflns_limit_k_min -20
_diffrn_reflns_limit_l_max 18
_diffrn_reflns_limit_l_min -14
_diffrn_reflns_number 5942
_diffrn_reflns_point_group_measured_fraction_full 0.792
_diffrn_reflns_point_group_measured_fraction_max 0.792
_diffrn_reflns_theta_full 24.995
_diffrn_reflns_theta_max 24.995
_diffrn_reflns_theta_min 2.909
_exptl_absorpt_coefficient_mu 1.561
_exptl_absorpt_correction_T_max 0.755
_exptl_absorpt_correction_T_min 0.673
_exptl_absorpt_correction_type multi-scan
_exptl_absorpt_process_details Crysalispro
_exptl_crystal_colour colorless
_exptl_crystal_density_diffrn 1.518
_exptl_crystal_description BLOCK
_exptl_crystal_F_000 760
_exptl_crystal_size_max 0.260
_exptl_crystal_size_mid 0.250
_exptl_crystal_size_min 0.180
_refine_diff_density_max 0.605
_refine_diff_density_min -1.087
_refine_diff_density_rms 0.126
_refine_ls_abs_structure_details
;
 Classical Flack method preferred over Parsons because s.u. lower.
;
_refine_ls_abs_structure_Flack -0.02(3)
_refine_ls_extinction_method none
_refine_ls_goodness_of_fit_ref 1.027
_refine_ls_hydrogen_treatment constr
_refine_ls_matrix_type full
_refine_ls_number_parameters 403
_refine_ls_number_reflns 4482
_refine_ls_number_restraints 1
_refine_ls_restrained_S_all 1.027
_refine_ls_R_factor_all 0.0800
_refine_ls_R_factor_gt 0.0705
_refine_ls_shift/su_max 0.004
_refine_ls_shift/su_mean 0.001
_refine_ls_structure_factor_coef Fsqd
_refine_ls_weighting_details 'w=1/[\s^2^(Fo^2^)+(0.1058P)^2^] where P=(Fo^2^+2Fc^2^)/3'
_refine_ls_weighting_scheme calc
_refine_ls_wR_factor_gt 0.1838
_refine_ls_wR_factor_ref 0.1949
_reflns_Friedel_coverage 0.529
_reflns_Friedel_fraction_full 0.569
_reflns_Friedel_fraction_max 0.569
_reflns_number_gt 3743
_reflns_number_total 4482
_reflns_threshold_expression 'I > 2\s(I)'
_cod_data_source_file c7cc00539c2.cif
_cod_data_source_block ZAIL-NO3
_cod_database_code 7119899
_shelx_shelxl_version_number 2016/4
_shelx_space_group_comment
;
The symmetry employed for this shelxl refinement is uniquely defined
by the following loop, which should always be used as a source of
symmetry information in preference to the above space-group names.
They are only intended as comments.
;
_shelx_estimated_absorpt_t_min 0.687
_shelx_estimated_absorpt_t_max 0.766

loop_
_space_group_symop_operation_xyz
'x, y, z'
'-x, y+1/2, -z'

loop_
_atom_site_label
_atom_site_type_symbol
_atom_site_fract_x
_atom_site_fract_y
_atom_site_fract_z
_atom_site_U_iso_or_equiv
_atom_site_adp_type
_atom_site_occupancy
_atom_site_site_symmetry_order
_atom_site_calc_flag
_atom_site_refinement_flags_posn
_atom_site_refinement_flags_adp
C1 C 0.4067(18) 0.6427(8) 0.5115(8) 0.036(3) Uani 1 1 d . .
C2 C 0.1893(17) 0.6094(7) 0.4688(7) 0.031(3) Uani 1 1 d . .
H2 H 0.211933 0.553878 0.453235 0.037 Uiso 1 1 calc R U
C3 C 0.101(2) 0.6534(9) 0.3878(8) 0.045(3) Uani 1 1 d . .
H3 H 0.034208 0.703170 0.404120 0.054 Uiso 1 1 calc R U
C4 C 0.285(3) 0.6725(13) 0.3326(13) 0.080(6) Uani 1 1 d . .
H4A H 0.395511 0.702927 0.366521 0.120 Uiso 1 1 calc R U
H4B H 0.227205 0.702535 0.282409 0.120 Uiso 1 1 calc R U
H4C H 0.346638 0.623913 0.314400 0.120 Uiso 1 1 calc R U
C5 C -0.078(2) 0.6013(10) 0.3335(9) 0.054(4) Uani 1 1 d . .
H5A H -0.010211 0.552784 0.316352 0.065 Uiso 1 1 calc R U
H5B H -0.187036 0.586661 0.370520 0.065 Uiso 1 1 calc R U
C6 C -0.188(3) 0.6409(16) 0.2543(10) 0.086(7) Uani 1 1 d . .
H6A H -0.080873 0.657696 0.218254 0.129 Uiso 1 1 calc R U
H6B H -0.267600 0.686159 0.270843 0.129 Uiso 1 1 calc R U
H6C H -0.286594 0.604195 0.222657 0.129 Uiso 1 1 calc R U
C7 C 0.062(2) 0.5434(8) 0.5970(8) 0.044(3) Uani 1 1 d . .
H7A H -0.041469 0.548429 0.638723 0.052 Uiso 1 1 calc R U
H7B H 0.207379 0.546238 0.628674 0.052 Uiso 1 1 calc R U
C8 C 0.189(3) 0.8711(8) 0.5365(12) 0.066(5) Uani 1 1 d . .
H8 H 0.322732 0.858554 0.567960 0.079 Uiso 1 1 calc R U
C9 C 0.162(2) 0.9429(9) 0.4940(13) 0.071(5) Uani 1 1 d . .
H9 H 0.277595 0.978618 0.497303 0.086 Uiso 1 1 calc R U
C10 C -0.033(2) 0.9627(8) 0.4468(8) 0.038(3) Uani 1 1 d . .
C11 C -0.194(2) 0.9090(8) 0.4439(9) 0.049(4) Uani 1 1 d . .
H11 H -0.327765 0.919332 0.411579 0.059 Uiso 1 1 calc R U
C12 C -0.162(2) 0.8384(8) 0.4889(9) 0.047(3) Uani 1 1 d . .
H12 H -0.277762 0.803280 0.487836 0.056 Uiso 1 1 calc R U
C13 C 0.4167(19) 0.3710(7) 0.0019(9) 0.036(3) Uani 1 1 d . .
C14 C 0.1980(18) 0.3420(7) -0.0417(8) 0.033(3) Uani 1 1 d . .
H14 H 0.217680 0.290125 -0.068297 0.040 Uiso 1 1 calc R U
C15 C 0.0998(19) 0.4001(8) -0.1124(8) 0.040(3) Uani 1 1 d . .
H15 H 0.021932 0.440772 -0.083151 0.048 Uiso 1 1 calc R U
C16 C -0.073(3) 0.3559(12) -0.1757(10) 0.071(5) Uani 1 1 d . .
H16A H 0.000267 0.316255 -0.207068 0.085 Uiso 1 1 calc R U
H16B H -0.171553 0.328131 -0.141963 0.085 Uiso 1 1 calc R U
C17 C -0.203(4) 0.407(2) -0.2393(13) 0.148(14) Uani 1 1 d . .
H17A H -0.110183 0.429011 -0.278850 0.221 Uiso 1 1 calc R U
H17B H -0.265710 0.449689 -0.209416 0.221 Uiso 1 1 calc R U
H17C H -0.316442 0.376635 -0.271165 0.221 Uiso 1 1 calc R U
C18 C 0.258(4) 0.4424(18) -0.1606(14) 0.142(13) Uani 1 1 d . .
H18A H 0.338032 0.404527 -0.190601 0.213 Uiso 1 1 calc R U
H18B H 0.357876 0.472021 -0.120506 0.213 Uiso 1 1 calc R U
H18C H 0.181859 0.478060 -0.201908 0.213 Uiso 1 1 calc R U
C19 C 0.092(2) 0.2595(7) 0.0758(9) 0.038(3) Uani 1 1 d . .
H19A H -0.001181 0.259357 0.121838 0.046 Uiso 1 1 calc R U
H19B H 0.241415 0.260336 0.103201 0.046 Uiso 1 1 calc R U
C20 C 0.056(2) 0.1824(7) 0.0260(9) 0.039(3) Uani 1 1 d . .
C21 C -0.1469(19) 0.1656(7) -0.0201(9) 0.039(3) Uani 1 1 d . .
H21 H -0.259153 0.202532 -0.022163 0.047 Uiso 1 1 calc R U
C22 C 0.2100(19) 0.1255(7) 0.0290(8) 0.040(3) Uani 1 1 d . .
H22 H 0.345750 0.133810 0.060529 0.048 Uiso 1 1 calc R U
C23 C -0.166(2) 0.5552(7) 0.0144(9) 0.043(3) Uani 1 1 d . .
H23 H -0.277116 0.517823 0.013350 0.052 Uiso 1 1 calc R U
C24 C 0.180(2) 0.5942(8) 0.0624(9) 0.046(4) Uani 1 1 d . .
H24 H 0.313362 0.585321 0.095165 0.055 Uiso 1 1 calc R U
N1 N 0.0330(15) 0.6111(6) 0.5355(6) 0.027(2) Uani 1 1 d . .
H1 H -0.116390 0.610700 0.506106 0.033 Uiso 1 1 calc R U
N2 N 0.0221(17) 0.8187(6) 0.5326(8) 0.040(3) Uani 1 1 d . .
N3 N 0.2978(17) 0.7197(10) 0.7673(7) 0.046(3) Uani 1 1 d . .
N4 N 0.0517(14) 0.3327(6) 0.0263(6) 0.024(2) Uani 1 1 d . .
H4 H -0.100082 0.333851 -0.000495 0.029 Uiso 1 1 calc R U
N5 N 0.0309(15) 0.5374(6) 0.0590(7) 0.032(2) Uani 1 1 d . .
N6 N 0.2977(19) 0.4210(9) 0.2746(7) 0.048(3) Uani 1 1 d . .
O1 O 0.5761(14) 0.6144(6) 0.4931(7) 0.059(3) Uani 1 1 d . .
O2 O 0.3960(12) 0.7023(5) 0.5642(5) 0.035(2) Uani 1 1 d . .
O3 O -0.2084(12) 0.7207(7) 0.6581(5) 0.037(2) Uani 1 1 d . .
H3A H -0.234968 0.675132 0.678929 0.055 Uiso 1 1 d R U
H3B H -0.201557 0.755369 0.698741 0.055 Uiso 1 1 d R U
O4 O 0.2329(16) 0.7777(7) 0.7203(6) 0.047(2) Uani 1 1 d . .
O5 O 0.3857(16) 0.7279(9) 0.8417(6) 0.069(3) Uani 1 1 d . .
O6 O 0.5837(14) 0.3478(7) -0.0268(7) 0.056(3) Uani 1 1 d . .
O7 O 0.4142(12) 0.4176(6) 0.0656(5) 0.036(2) Uani 1 1 d . .
O8 O -0.1906(12) 0.4151(5) 0.1659(5) 0.034(2) Uani 1 1 d . .
H8A H -0.203387 0.367307 0.182693 0.051 Uiso 1 1 d R U
H8B H -0.193027 0.446290 0.209081 0.051 Uiso 1 1 d R U
O9 O 0.2333(16) 0.3559(7) 0.2403(7) 0.052(3) Uani 1 1 d . .
O10 O 0.2769(17) 0.4804(6) 0.2271(7) 0.053(3) Uani 1 1 d . .
O11 O 0.377(2) 0.4234(10) 0.3543(7) 0.098(5) Uani 1 1 d . .
O36 O 0.252(2) 0.6515(8) 0.7376(9) 0.077(4) Uani 1 1 d . .
ZN1 Zn 0.0867(2) 0.71679(6) 0.60593(8) 0.0319(4) Uani 1 1 d . .
ZN2 Zn 0.1084(2) 0.42824(7) 0.11359(8) 0.0296(4) Uani 1 1 d . .

loop_
_atom_site_aniso_label
_atom_site_aniso_U_11
_atom_site_aniso_U_22
_atom_site_aniso_U_33
_atom_site_aniso_U_23
_atom_site_aniso_U_13
_atom_site_aniso_U_12
C1 0.024(6) 0.040(7) 0.042(7) -0.002(6) -0.003(5) 0.004(6)
C2 0.020(5) 0.030(6) 0.042(7) -0.003(5) 0.001(5) 0.000(5)
C3 0.041(7) 0.050(8) 0.044(7) -0.013(6) 0.000(6) 0.009(7)
C4 0.060(11) 0.092(14) 0.091(14) 0.027(11) 0.022(9) -0.007(11)
C5 0.042(8) 0.072(10) 0.048(8) -0.010(8) 0.002(6) 0.001(8)
C6 0.058(10) 0.16(2) 0.038(8) 0.004(11) -0.006(7) 0.001(14)
C7 0.053(8) 0.033(7) 0.047(8) -0.012(6) 0.012(6) -0.005(7)
C8 0.043(8) 0.028(7) 0.124(15) 0.018(9) 0.000(9) 0.002(7)
C9 0.031(7) 0.038(9) 0.146(17) 0.036(9) 0.013(9) -0.002(7)
C10 0.047(8) 0.030(6) 0.038(7) 0.010(6) 0.003(6) 0.005(6)
C11 0.047(8) 0.045(8) 0.052(8) 0.005(7) -0.010(6) -0.003(7)
C12 0.052(9) 0.027(6) 0.061(9) 0.001(6) 0.004(7) -0.008(7)
C13 0.022(6) 0.028(6) 0.057(8) 0.010(6) 0.003(6) 0.003(6)
C14 0.027(6) 0.036(6) 0.038(7) -0.003(5) 0.008(5) -0.006(6)
C15 0.033(6) 0.052(8) 0.035(6) -0.008(6) 0.005(5) 0.000(6)
C16 0.050(9) 0.116(16) 0.044(9) -0.007(9) -0.010(7) -0.001(10)
C17 0.097(16) 0.27(4) 0.069(13) 0.05(2) -0.019(12) 0.01(2)
C18 0.102(17) 0.21(3) 0.103(16) 0.06(2) -0.033(13) -0.11(2)
C19 0.037(7) 0.026(6) 0.051(8) -0.008(6) 0.003(6) -0.001(6)
C20 0.031(7) 0.023(6) 0.062(9) -0.006(6) 0.004(6) 0.002(6)
C21 0.022(6) 0.022(6) 0.074(9) -0.011(6) 0.006(6) 0.005(5)
C22 0.024(6) 0.034(6) 0.058(8) -0.003(6) -0.015(5) -0.004(6)
C23 0.030(6) 0.029(6) 0.070(9) 0.010(6) -0.002(6) -0.003(6)
C24 0.032(7) 0.033(7) 0.066(9) 0.010(7) -0.019(6) 0.006(6)
N1 0.019(5) 0.025(5) 0.037(5) -0.007(4) 0.000(4) 0.001(4)
N2 0.020(5) 0.028(6) 0.072(8) 0.005(6) 0.006(5) -0.003(5)
N3 0.037(6) 0.059(8) 0.040(6) -0.007(7) -0.005(5) -0.005(7)
N4 0.018(5) 0.031(5) 0.024(5) 0.005(4) 0.004(4) -0.005(4)
N5 0.017(5) 0.021(5) 0.056(7) 0.005(5) 0.000(4) 0.002(5)
N6 0.045(6) 0.044(7) 0.054(7) 0.005(7) -0.004(5) 0.005(7)
O1 0.020(4) 0.065(7) 0.092(8) -0.019(6) 0.004(5) 0.011(5)
O2 0.020(4) 0.032(6) 0.054(5) -0.006(4) 0.005(3) -0.001(4)
O3 0.031(4) 0.038(5) 0.041(5) -0.013(5) 0.004(3) 0.005(5)
O4 0.043(6) 0.055(6) 0.040(5) -0.008(5) -0.005(4) 0.004(5)
O5 0.052(6) 0.105(10) 0.047(6) 0.005(7) -0.011(4) -0.006(7)
O6 0.024(4) 0.077(7) 0.069(7) -0.002(6) 0.012(4) 0.005(5)
O7 0.023(4) 0.031(5) 0.052(5) 0.000(5) -0.004(3) 0.007(4)
O8 0.026(4) 0.027(5) 0.050(5) 0.002(4) 0.008(4) 0.002(4)
O9 0.050(6) 0.049(6) 0.052(6) -0.001(5) -0.009(5) -0.008(5)
O10 0.049(6) 0.040(6) 0.070(7) 0.001(5) 0.005(5) 0.013(5)
O11 0.141(12) 0.097(9) 0.046(6) 0.010(8) -0.030(7) 0.013(10)
O36 0.095(10) 0.060(8) 0.075(8) -0.019(6) 0.003(7) -0.019(8)
ZN1 0.0302(8) 0.0232(8) 0.0413(8) -0.0033(6) 0.0010(6) 0.0019(7)
ZN2 0.0263(7) 0.0203(7) 0.0415(8) 0.0000(6) 0.0016(6) 0.0012(6)

loop_
_atom_type_symbol
_atom_type_description
_atom_type_scat_dispersion_real
_atom_type_scat_dispersion_imag
_atom_type_scat_source
C C 0.0033 0.0016 'International Tables Vol C Tables 4.2.6.8 and 6.1.1.4'
H H 0.0000 0.0000 'International Tables Vol C Tables 4.2.6.8 and 6.1.1.4'
N N 0.0061 0.0033 'International Tables Vol C Tables 4.2.6.8 and 6.1.1.4'
O O 0.0106 0.0060 'International Tables Vol C Tables 4.2.6.8 and 6.1.1.4'
Zn Zn 0.2839 1.4301 'International Tables Vol C Tables 4.2.6.8 and 6.1.1.4'

loop_
_geom_angle_atom_site_label_1
_geom_angle_atom_site_label_2
_geom_angle_atom_site_label_3
_geom_angle
_geom_angle_site_symmetry_1
_geom_angle_site_symmetry_3
O1 C1 O2 124.1(11) . .
O1 C1 C2 119.4(11) . .
O2 C1 C2 116.4(10) . .
N1 C2 C3 111.5(9) . .
N1 C2 C1 107.5(9) . .
C3 C2 C1 113.1(10) . .
N1 C2 H2 108.2 . .
C3 C2 H2 108.2 . .
C1 C2 H2 108.2 . .
C2 C3 C4 110.3(11) . .
C2 C3 C5 109.5(11) . .
C4 C3 C5 109.7(12) . .
C2 C3 H3 109.1 . .
C4 C3 H3 109.1 . .
C5 C3 H3 109.1 . .
C3 C4 H4A 109.5 . .
C3 C4 H4B 109.5 . .
H4A C4 H4B 109.5 . .
C3 C4 H4C 109.5 . .
H4A C4 H4C 109.5 . .
H4B C4 H4C 109.5 . .
C6 C5 C3 114.4(15) . .
C6 C5 H5A 108.7 . .
C3 C5 H5A 108.7 . .
C6 C5 H5B 108.7 . .
C3 C5 H5B 108.7 . .
H5A C5 H5B 107.6 . .
C5 C6 H6A 109.5 . .
C5 C6 H6B 109.5 . .
H6A C6 H6B 109.5 . .
C5 C6 H6C 109.5 . .
H6A C6 H6C 109.5 . .
H6B C6 H6C 109.5 . .
N1 C7 C10 113.7(10) . 2_546
N1 C7 H7A 108.8 . .
C10 C7 H7A 108.8 2_546 .
N1 C7 H7B 108.8 . .
C10 C7 H7B 108.8 2_546 .
H7A C7 H7B 107.7 . .
N2 C8 C9 120.1(15) . .
N2 C8 H8 120.0 . .
C9 C8 H8 120.0 . .
C10 C9 C8 121.0(14) . .
C10 C9 H9 119.5 . .
C8 C9 H9 119.5 . .
C11 C10 C9 117.1(12) . .
C11 C10 C7 122.7(12) . 2_556
C9 C10 C7 120.2(13) . 2_556
C10 C11 C12 120.1(13) . .
C10 C11 H11 120.0 . .
C12 C11 H11 120.0 . .
N2 C12 C11 123.4(13) . .
N2 C12 H12 118.3 . .
C11 C12 H12 118.3 . .
O6 C13 O7 124.6(12) . .
O6 C13 C14 118.5(12) . .
O7 C13 C14 117.0(10) . .
N4 C14 C13 107.8(9) . .
N4 C14 C15 110.7(9) . .
C13 C14 C15 111.5(10) . .
N4 C14 H14 108.9 . .
C13 C14 H14 108.9 . .
C15 C14 H14 108.9 . .
C18 C15 C14 115.9(14) . .
C18 C15 C16 111.0(13) . .
C14 C15 C16 109.2(11) . .
C18 C15 H15 106.8 . .
C14 C15 H15 106.8 . .
C16 C15 H15 106.8 . .
C17 C16 C15 114.8(19) . .
C17 C16 H16A 108.6 . .
C15 C16 H16A 108.6 . .
C17 C16 H16B 108.6 . .
C15 C16 H16B 108.6 . .
H16A C16 H16B 107.6 . .
C16 C17 H17A 109.5 . .
C16 C17 H17B 109.5 . .
H17A C17 H17B 109.5 . .
C16 C17 H17C 109.5 . .
H17A C17 H17C 109.5 . .
H17B C17 H17C 109.5 . .
C15 C18 H18A 109.5 . .
C15 C18 H18B 109.5 . .
H18A C18 H18B 109.5 . .
C15 C18 H18C 109.5 . .
H18A C18 H18C 109.5 . .
H18B C18 H18C 109.5 . .
N4 C19 C20 116.8(10) . .
N4 C19 H19A 108.1 . .
C20 C19 H19A 108.1 . .
N4 C19 H19B 108.1 . .
C20 C19 H19B 108.1 . .
H19A C19 H19B 107.3 . .
C22 C20 C21 117.5(11) . .
C22 C20 C19 122.2(11) . .
C21 C20 C19 120.2(11) . .
C24 C21 C20 119.5(11) 2_545 .
C24 C21 H21 120.2 2_545 .
C20 C21 H21 120.2 . .
C20 C22 C23 120.0(11) . 2_545
C20 C22 H22 120.0 . .
C23 C22 H22 120.0 2_545 .
N5 C23 C22 123.4(11) . 2
N5 C23 H23 118.3 . .
C22 C23 H23 118.3 2 .
N5 C24 C21 123.6(12) . 2
N5 C24 H24 118.2 . .
C21 C24 H24 118.2 2 .
C7 N1 C2 112.9(9) . .
C7 N1 ZN1 108.6(7) . .
C2 N1 ZN1 107.6(7) . .
C7 N1 H1 109.2 . .
C2 N1 H1 109.2 . .
ZN1 N1 H1 109.2 . .
C12 N2 C8 118.2(12) . .
C12 N2 ZN1 126.8(9) . .
C8 N2 ZN1 114.8(9) . .
O5 N3 O4 122.4(15) . .
O5 N3 O36 120.2(15) . .
O4 N3 O36 117.1(11) . .
C19 N4 C14 112.6(10) . .
C19 N4 ZN2 107.7(7) . .
C14 N4 ZN2 108.0(7) . .
C19 N4 H4 109.5 . .
C14 N4 H4 109.5 . .
ZN2 N4 H4 109.5 . .
C24 N5 C23 115.9(10) . .
C24 N5 ZN2 120.3(8) . .
C23 N5 ZN2 123.8(8) . .
O10 N6 O9 116.4(11) . .
O10 N6 O11 123.4(15) . .
O9 N6 O11 120.2(15) . .
C1 O2 ZN1 113.5(7) . .
ZN1 O3 H3A 109.6 . .
ZN1 O3 H3B 109.8 . .
H3A O3 H3B 109.1 . .
N3 O4 ZN1 100.4(8) . .
C13 O7 ZN2 115.0(8) . .
ZN2 O8 H8A 109.5 . .
ZN2 O8 H8B 109.6 . .
H8A O8 H8B 109.4 . .
N6 O9 ZN2 87.6(8) . .
N6 O10 ZN2 99.4(9) . .
N3 O36 ZN1 87.0(9) . .
N2 ZN1 O3 93.9(4) . .
N2 ZN1 N1 114.2(4) . .
O3 ZN1 N1 98.0(4) . .
N2 ZN1 O2 92.8(4) . .
O3 ZN1 O2 173.2(4) . .
N1 ZN1 O2 80.4(4) . .
N2 ZN1 O4 95.3(4) . .
O3 ZN1 O4 88.0(3) . .
N1 ZN1 O4 149.3(4) . .
O2 ZN1 O4 90.1(4) . .
N2 ZN1 O36 150.4(5) . .
O3 ZN1 O36 89.2(4) . .
N1 ZN1 O36 94.4(4) . .
O2 ZN1 O36 84.3(4) . .
O4 ZN1 O36 55.4(4) . .
N5 ZN2 N4 114.0(4) . .
N5 ZN2 O8 94.6(4) . .
N4 ZN2 O8 94.7(3) . .
N5 ZN2 O7 96.0(4) . .
N4 ZN2 O7 78.2(4) . .
O8 ZN2 O7 169.0(4) . .
N5 ZN2 O10 92.2(4) . .
N4 ZN2 O10 151.2(4) . .
O8 ZN2 O10 95.1(4) . .
O7 ZN2 O10 87.5(4) . .
N5 ZN2 O9 147.2(4) . .
N4 ZN2 O9 98.8(4) . .
O8 ZN2 O9 80.8(3) . .
O7 ZN2 O9 91.8(3) . .
O10 ZN2 O9 56.3(4) . .

loop_
_geom_bond_atom_site_label_1
_geom_bond_atom_site_label_2
_geom_bond_distance
_geom_bond_site_symmetry_2
C1 O1 1.217(14) .
C1 O2 1.302(15) .
C1 C2 1.532(15) .
C2 N1 1.499(15) .
C2 C3 1.506(17) .
C2 H2 0.9800 .
C3 C4 1.54(2) .
C3 C5 1.572(18) .
C3 H3 0.9800 .
C4 H4A 0.9600 .
C4 H4B 0.9600 .
C4 H4C 0.9600 .
C5 C6 1.49(2) .
C5 H5A 0.9700 .
C5 H5B 0.9700 .
C6 H6A 0.9600 .
C6 H6B 0.9600 .
C6 H6C 0.9600 .
C7 N1 1.483(16) .
C7 C10 1.521(17) 2_546
C7 H7A 0.9700 .
C7 H7B 0.9700 .
C8 N2 1.356(18) .
C8 C9 1.38(2) .
C8 H8 0.9300 .
C9 C10 1.376(19) .
C9 H9 0.9300 .
C10 C11 1.342(19) .
C10 C7 1.521(17) 2_556
C11 C12 1.381(19) .
C11 H11 0.9300 .
C12 N2 1.294(17) .
C12 H12 0.9300 .
C13 O6 1.237(14) .
C13 O7 1.265(15) .
C13 C14 1.518(16) .
C14 N4 1.478(14) .
C14 C15 1.539(17) .
C14 H14 0.9800 .
C15 C18 1.49(2) .
C15 C16 1.553(19) .
C15 H15 0.9800 .
C16 C17 1.47(3) .
C16 H16A 0.9700 .
C16 H16B 0.9700 .
C17 H17A 0.9600 .
C17 H17B 0.9600 .
C17 H17C 0.9600 .
C18 H18A 0.9600 .
C18 H18B 0.9600 .
C18 H18C 0.9600 .
C19 N4 1.459(16) .
C19 C20 1.514(17) .
C19 H19A 0.9700 .
C19 H19B 0.9700 .
C20 C22 1.349(17) .
C20 C21 1.396(17) .
C21 C24 1.372(17) 2_545
C21 H21 0.9300 .
C22 C23 1.372(17) 2_545
C22 H22 0.9300 .
C23 N5 1.361(15) .
C23 C22 1.372(17) 2
C23 H23 0.9300 .
C24 N5 1.324(16) .
C24 C21 1.372(17) 2
C24 H24 0.9300 .
N1 ZN1 2.094(10) .
N1 H1 0.9800 .
N2 ZN1 2.071(11) .
N3 O5 1.223(13) .
N3 O4 1.254(17) .
N3 O36 1.26(2) .
N4 ZN2 2.106(10) .
N4 H4 0.9800 .
N5 ZN2 2.057(10) .
N6 O10 1.240(17) .
N6 O9 1.262(17) .
N6 O11 1.274(14) .
O2 ZN1 2.107(8) .
O3 ZN1 2.085(8) .
O3 H3A 0.8566 .
O3 H3B 0.8568 .
O4 ZN1 2.151(9) .
O7 ZN2 2.122(8) .
O8 ZN2 2.120(7) .
O8 H8A 0.8522 .
O8 H8B 0.8525 .
O9 ZN2 2.361(10) .
O10 ZN2 2.125(11) .
O36 ZN1 2.433(14) .

loop_
_geom_torsion_atom_site_label_1
_geom_torsion_atom_site_label_2
_geom_torsion_atom_site_label_3
_geom_torsion_atom_site_label_4
_geom_torsion
_geom_torsion_site_symmetry_1
_geom_torsion_site_symmetry_4
O1 C1 C2 N1 143.5(12) . .
O2 C1 C2 N1 -38.5(14) . .
O1 C1 C2 C3 -93.0(14) . .
O2 C1 C2 C3 85.0(13) . .
N1 C2 C3 C4 163.1(12) . .
C1 C2 C3 C4 41.8(16) . .
N1 C2 C3 C5 -76.0(12) . .
C1 C2 C3 C5 162.7(10) . .
C2 C3 C5 C6 176.3(13) . .
C4 C3 C5 C6 -62.5(18) . .
N2 C8 C9 C10 0(3) . .
C8 C9 C10 C11 0(3) . .
C8 C9 C10 C7 177.8(16) . 2_556
C9 C10 C11 C12 2(2) . .
C7 C10 C11 C12 -176.4(13) 2_556 .
C10 C11 C12 N2 -3(2) . .
O6 C13 C14 N4 145.2(12) . .
O7 C13 C14 N4 -34.7(14) . .
O6 C13 C14 C15 -93.2(14) . .
O7 C13 C14 C15 86.9(13) . .
N4 C14 C15 C18 153.6(15) . .
C13 C14 C15 C18 33.6(19) . .
N4 C14 C15 C16 -80.3(12) . .
C13 C14 C15 C16 159.7(11) . .
C18 C15 C16 C17 -60(2) . .
C14 C15 C16 C17 171.6(14) . .
N4 C19 C20 C22 126.9(14) . .
N4 C19 C20 C21 -57.8(17) . .
C22 C20 C21 C24 -2(2) . 2_545
C19 C20 C21 C24 -177.6(13) . 2_545
C21 C20 C22 C23 2(2) . 2_545
C19 C20 C22 C23 177.3(13) . 2_545
C10 C7 N1 C2 -59.4(14) 2_546 .
C10 C7 N1 ZN1 -178.6(9) 2_546 .
C3 C2 N1 C7 155.1(11) . .
C1 C2 N1 C7 -80.4(11) . .
C3 C2 N1 ZN1 -85.1(10) . .
C1 C2 N1 ZN1 39.3(10) . .
C11 C12 N2 C8 2(2) . .
C11 C12 N2 ZN1 177.6(11) . .
C9 C8 N2 C12 -1(2) . .
C9 C8 N2 ZN1 -176.6(14) . .
C20 C19 N4 C14 -62.4(14) . .
C20 C19 N4 ZN2 178.7(9) . .
C13 C14 N4 C19 -79.1(12) . .
C15 C14 N4 C19 158.7(10) . .
C13 C14 N4 ZN2 39.6(10) . .
C15 C14 N4 ZN2 -82.5(10) . .
C21 C24 N5 C23 -4(2) 2 .
C21 C24 N5 ZN2 173.2(11) 2 .
C22 C23 N5 C24 3(2) 2 .
C22 C23 N5 ZN2 -173.4(10) 2 .
O1 C1 O2 ZN1 -165.1(11) . .
C2 C1 O2 ZN1 16.9(13) . .
O5 N3 O4 ZN1 -177.1(11) . .
O36 N3 O4 ZN1 -3.3(14) . .
O6 C13 O7 ZN2 -168.7(10) . .
C14 C13 O7 ZN2 11.2(13) . .
O10 N6 O9 ZN2 -4.3(12) . .
O11 N6 O9 ZN2 175.1(13) . .
O9 N6 O10 ZN2 4.8(14) . .
O11 N6 O10 ZN2 -174.5(13) . .
O5 N3 O36 ZN1 176.8(11) . .
O4 N3 O36 ZN1 2.9(12) . .
